data_4075578
loop_
_publ_author_name
'Wang, Jian-Qiang'
'Herberhold, Max'
'Jin, Guo-Xin'

_publ_section_title
;
 Formation of Cup-Shaped Metallic Clusters via B&#x2212;H Activation at
 the B(3)/B(6) Site of anortho-Carborane-1,2-dichalcogenolato Ligand
;
_journal_issue 14
_journal_name_full Organometallics
_journal_page_first 3508
_journal_paper_doi 10.1021/om060381a
_journal_volume 25
_journal_year 2006
_chemical_formula_sum 'C20 H38 B9 Cl3 Ir2 O S2'
_chemical_formula_weight 946.66
_chemical_name_systematic
; 
 ? 
;
_space_group_IT_number 61
_symmetry_cell_setting orthorhombic
_symmetry_space_group_name_Hall '-P 2ac 2ab'
_symmetry_space_group_name_H-M 'P b c a'
_atom_sites_solution_hydrogens geom
_atom_sites_solution_primary direct
_atom_sites_solution_secondary difmap
_audit_creation_method SHELXL-97
_cell_angle_alpha 90.00
_cell_angle_beta 90.00
_cell_angle_gamma 90.00
_cell_formula_units_Z 8
_cell_length_a 21.235(6)
_cell_length_b 11.528(3)
_cell_length_c 24.514(7)
_cell_measurement_reflns_used 963
_cell_measurement_temperature 293(2)
_cell_measurement_theta_max 20.865
_cell_measurement_theta_min 2.608
_cell_volume 6001(3)
_computing_cell_refinement 'Bruker SMART'
_computing_data_collection 'Bruker SMART'
_computing_data_reduction 'Bruker SHELXTL'
_computing_molecular_graphics 'Bruker SHELXTL'
_computing_publication_material 'Bruker SHELXTL'
_computing_structure_refinement 'SHELXL-97 (Sheldrick, 1997)'
_computing_structure_solution 'SHELXS-97 (Sheldrick, 1990)'
_diffrn_ambient_temperature 293(2)
_diffrn_measured_fraction_theta_full 1.000
_diffrn_measured_fraction_theta_max 1.000
_diffrn_measurement_device_type 'CCD area detector'
_diffrn_measurement_method 'phi and omega scans'
_diffrn_radiation_monochromator graphite
_diffrn_radiation_source 'fine-focus sealed tube'
_diffrn_radiation_type MoK\a
_diffrn_radiation_wavelength 0.71073
_diffrn_reflns_av_R_equivalents 0.0768
_diffrn_reflns_av_sigmaI/netI 0.0612
_diffrn_reflns_limit_h_max 25
_diffrn_reflns_limit_h_min -17
_diffrn_reflns_limit_k_max 12
_diffrn_reflns_limit_k_min -13
_diffrn_reflns_limit_l_max 28
_diffrn_reflns_limit_l_min -29
_diffrn_reflns_number 24000
_diffrn_reflns_theta_full 25.01
_diffrn_reflns_theta_max 25.01
_diffrn_reflns_theta_min 1.66
_exptl_absorpt_coefficient_mu 9.285
_exptl_absorpt_correction_T_max 0.2582
_exptl_absorpt_correction_T_min 0.1395
_exptl_absorpt_correction_type multi-scan
_exptl_absorpt_process_details sadabs
_exptl_crystal_colour red
_exptl_crystal_density_diffrn 2.096
_exptl_crystal_density_method 'not measured'
_exptl_crystal_description block
_exptl_crystal_F_000 3584
_exptl_crystal_size_max 0.35
_exptl_crystal_size_mid 0.25
_exptl_crystal_size_min 0.20
_refine_diff_density_max 1.146
_refine_diff_density_min -1.094
_refine_diff_density_rms 0.175
_refine_ls_extinction_method none
_refine_ls_goodness_of_fit_ref 1.012
_refine_ls_hydrogen_treatment mixed
_refine_ls_matrix_type full
_refine_ls_number_parameters 342
_refine_ls_number_reflns 5286
_refine_ls_number_restraints 0
_refine_ls_restrained_S_all 1.012
_refine_ls_R_factor_all 0.0653
_refine_ls_R_factor_gt 0.0369
_refine_ls_shift/su_max 0.001
_refine_ls_shift/su_mean 0.000
_refine_ls_structure_factor_coef Fsqd
_refine_ls_weighting_details 'calc w=1/[\s^2^(Fo^2^)+(0.0352P)^2^+6.1607P] where P=(Fo^2^+2Fc^2^)/3'
_refine_ls_weighting_scheme calc
_refine_ls_wR_factor_gt 0.0732
_refine_ls_wR_factor_ref 0.0838
_reflns_number_gt 3808
_reflns_number_total 5286
_reflns_threshold_expression >2sigma(I)
_cod_data_source_file om060381asi20060503_041634.cif
_cod_data_source_block f40902a
_cod_depositor_comments
;
The following automatic conversions were performed:

'_symmetry_cell_setting' value 'Orthorhombic' changed to
'orthorhombic' according to
/home/saulius/struct/CIF-dictionaries/cif_core.dic dictionary named
'cif_core.dic' version 2.4.1 from 2010-06-29.

Automatic conversion script
Id: cif_fix_values 1715 2011-07-08 13:25:40Z adriana 
;
_cod_original_sg_symbol_H-M 'Pbca '
_cod_database_code 4075578

loop_
_symmetry_equiv_pos_as_xyz
'x, y, z'
'-x+1/2, -y, z+1/2'
'-x, y+1/2, -z+1/2'
'x+1/2, -y+1/2, -z'
'-x, -y, -z'
'x-1/2, y, -z-1/2'
'x, -y-1/2, z-1/2'
'-x-1/2, y-1/2, z'

loop_
_atom_site_label
_atom_site_type_symbol
_atom_site_fract_x
_atom_site_fract_y
_atom_site_fract_z
_atom_site_U_iso_or_equiv
_atom_site_adp_type
_atom_site_occupancy
_atom_site_symmetry_multiplicity
_atom_site_calc_flag
_atom_site_refinement_flags
Ir1 Ir 0.112723(15) 0.76687(3) 0.195344(14) 0.02977(11) Uani 1 1 d .
Ir2 Ir 0.133342(15) 0.69140(3) 0.090960(14) 0.02868(11) Uani 1 1 d .
S1 S 0.05706(10) 0.61704(17) 0.14998(9) 0.0317(5) Uani 1 1 d .
S2 S 0.08110(9) 0.86077(18) 0.11443(9) 0.0293(5) Uani 1 1 d .
B4 B -0.0730(5) 0.6347(10) 0.1017(5) 0.042(3) Uani 1 1 d .
H4 H -0.0656 0.5413 0.0952 0.050 Uiso 1 1 calc R
B5 B -0.0807(5) 0.6847(10) 0.1718(5) 0.048(3) Uani 1 1 d .
H5 H -0.0894 0.6254 0.2061 0.057 Uiso 1 1 calc R
B6 B -0.0306(5) 0.8054(9) 0.1791(5) 0.039(3) Uani 1 1 d .
B7 B -0.0495(5) 0.8664(10) 0.0666(5) 0.048(3) Uani 1 1 d .
H7 H -0.0266 0.9253 0.0374 0.058 Uiso 1 1 calc R
B8 B -0.1072(5) 0.7489(11) 0.0584(6) 0.051(3) Uani 1 1 d .
H8 H -0.1183 0.7238 0.0162 0.062 Uiso 1 1 calc R
B9 B -0.1381(5) 0.7204(10) 0.1230(5) 0.046(3) Uani 1 1 d .
H9 H -0.1854 0.6821 0.1261 0.055 Uiso 1 1 calc R
B10 B -0.1115(5) 0.8283(11) 0.1705(5) 0.051(3) Uani 1 1 d .
H10 H -0.1417 0.8620 0.2033 0.061 Uiso 1 1 calc R
B11 B -0.0570(5) 0.9177(10) 0.1361(5) 0.042(3) Uani 1 1 d .
H11 H -0.0502 1.0091 0.1475 0.051 Uiso 1 1 calc R
B12 B -0.1228(5) 0.8669(10) 0.1009(5) 0.046(3) Uani 1 1 d .
H12 H -0.1600 0.9281 0.0888 0.055 Uiso 1 1 calc R
O1 O 0.0121(3) 0.8190(5) 0.2233(3) 0.0404(15) Uiso 1 1 d .
C1 C -0.0141(4) 0.6947(7) 0.1329(4) 0.031(2) Uani 1 1 d .
C2 C -0.0011(4) 0.8219(7) 0.1128(4) 0.032(2) Uani 1 1 d .
C3 C -0.0048(5) 0.9032(11) 0.2637(5) 0.077(4) Uani 1 1 d .
H3A H -0.0005 0.9797 0.2487 0.116 Uiso 1 1 calc R
H3B H 0.0224 0.8953 0.2948 0.116 Uiso 1 1 calc R
H3C H -0.0477 0.8910 0.2748 0.116 Uiso 1 1 calc R
C4 C 0.1768(4) 0.6455(8) 0.2338(4) 0.042(2) Uani 1 1 d .
H4A H 0.1726 0.5660 0.2201 0.051 Uiso 1 1 calc R
C5 C 0.1302(4) 0.6761(8) 0.2708(4) 0.044(2) Uani 1 1 d .
H5A H 0.1000 0.6142 0.2789 0.053 Uiso 1 1 calc R
C6 C 0.1407(6) 0.7601(10) 0.3173(4) 0.067(3) Uani 1 1 d .
H6A H 0.1677 0.7235 0.3442 0.080 Uiso 1 1 calc R
H6B H 0.1006 0.7759 0.3346 0.080 Uiso 1 1 calc R
C7 C 0.1703(5) 0.8746(9) 0.3001(4) 0.060(3) Uani 1 1 d .
H7A H 0.1543 0.9360 0.3234 0.072 Uiso 1 1 calc R
H7B H 0.2155 0.8702 0.3055 0.072 Uiso 1 1 calc R
C8 C 0.1569(4) 0.9051(8) 0.2409(4) 0.040(2) Uani 1 1 d .
H8A H 0.1366 0.9807 0.2361 0.048 Uiso 1 1 calc R
C9 C 0.1960(4) 0.8737(7) 0.1979(4) 0.037(2) Uani 1 1 d .
H9A H 0.1985 0.9315 0.1687 0.045 Uiso 1 1 calc R
C10 C 0.2539(4) 0.7990(9) 0.2035(5) 0.055(3) Uani 1 1 d .
H10A H 0.2867 0.8445 0.2208 0.066 Uiso 1 1 calc R
H10B H 0.2685 0.7784 0.1673 0.066 Uiso 1 1 calc R
C11 C 0.2445(4) 0.6877(8) 0.2364(5) 0.052(3) Uani 1 1 d .
H11A H 0.2721 0.6279 0.2223 0.062 Uiso 1 1 calc R
H11B H 0.2559 0.7017 0.2741 0.062 Uiso 1 1 calc R
C12 C 0.0870(4) 0.7031(7) 0.0123(4) 0.036(2) Uani 1 1 d .
H12A H 0.0411 0.6969 0.0153 0.043 Uiso 1 1 calc R
C13 C 0.1166(4) 0.5956(8) 0.0140(4) 0.043(2) Uani 1 1 d .
H13A H 0.0876 0.5298 0.0176 0.051 Uiso 1 1 calc R
C14 C 0.1764(4) 0.5677(9) -0.0160(5) 0.061(3) Uani 1 1 d .
H14A H 0.1676 0.5670 -0.0548 0.073 Uiso 1 1 calc R
H14B H 0.1898 0.4903 -0.0058 0.073 Uiso 1 1 calc R
C15 C 0.2304(5) 0.6513(10) -0.0054(5) 0.068(4) Uani 1 1 d .
H15A H 0.2693 0.6073 -0.0041 0.082 Uiso 1 1 calc R
H15B H 0.2334 0.7045 -0.0360 0.082 Uiso 1 1 calc R
C16 C 0.2248(4) 0.7202(9) 0.0457(4) 0.050(3) Uani 1 1 d .
H16A H 0.2622 0.7155 0.0691 0.060 Uiso 1 1 calc R
C17 C 0.1947(4) 0.8244(8) 0.0485(4) 0.043(2) Uani 1 1 d .
H17A H 0.2145 0.8807 0.0730 0.052 Uiso 1 1 calc R
C18 C 0.1599(5) 0.8770(9) 0.0019(5) 0.063(3) Uani 1 1 d .
H18A H 0.1900 0.8951 -0.0266 0.075 Uiso 1 1 calc R
H18B H 0.1418 0.9498 0.0141 0.075 Uiso 1 1 calc R
C19 C 0.1074(5) 0.8041(9) -0.0232(4) 0.061(3) Uani 1 1 d .
H19A H 0.0712 0.8535 -0.0299 0.073 Uiso 1 1 calc R
H19B H 0.1216 0.7742 -0.0581 0.073 Uiso 1 1 calc R
C20 C 0.0864(11) 0.223(2) 0.0969(8) 0.232(15) Uani 1 1 d .
H20A H 0.0793 0.1586 0.0723 0.278 Uiso 1 1 calc R
H20B H 0.1256 0.2596 0.0860 0.278 Uiso 1 1 calc R
Cl1 Cl 0.18942(12) 0.5165(2) 0.11300(11) 0.0535(7) Uani 1 1 d .
Cl2 Cl 0.0964(3) 0.1699(4) 0.1582(3) 0.195(3) Uani 1 1 d .
Cl3 Cl 0.02660(18) 0.3224(3) 0.08675(17) 0.1004(12) Uani 1 1 d .
H1 H -0.065(5) 0.734(9) 0.051(5) 0.09(4) Uiso 1 1 d .

loop_
_atom_site_aniso_label
_atom_site_aniso_U_11
_atom_site_aniso_U_22
_atom_site_aniso_U_33
_atom_site_aniso_U_23
_atom_site_aniso_U_13
_atom_site_aniso_U_12
Ir1 0.03170(19) 0.03117(19) 0.0264(2) 0.00016(16) 0.00005(15) -0.00162(14)
Ir2 0.02600(18) 0.03138(19) 0.0287(2) -0.00160(15) 0.00114(15) -0.00104(13)
S1 0.0322(12) 0.0294(12) 0.0334(14) 0.0040(10) 0.0000(10) -0.0019(9)
S2 0.0271(11) 0.0287(11) 0.0320(13) 0.0024(10) 0.0014(9) -0.0020(9)
B4 0.030(6) 0.041(6) 0.055(9) -0.006(6) 0.002(5) -0.008(5)
B5 0.026(6) 0.053(7) 0.064(9) 0.002(6) 0.007(5) -0.001(5)
B6 0.037(6) 0.047(7) 0.034(7) 0.000(5) 0.007(5) 0.009(5)
B7 0.042(7) 0.052(7) 0.051(8) 0.015(6) -0.003(6) -0.006(5)
B8 0.029(6) 0.072(9) 0.053(8) -0.003(6) 0.003(6) 0.005(6)
B9 0.031(6) 0.057(7) 0.051(8) -0.001(6) 0.002(5) -0.007(5)
B10 0.037(7) 0.067(8) 0.050(8) -0.003(6) 0.008(6) -0.001(6)
B11 0.040(6) 0.045(7) 0.042(8) -0.002(6) 0.005(5) 0.001(5)
B12 0.037(6) 0.051(7) 0.050(8) 0.003(6) -0.005(5) 0.006(5)
C1 0.031(5) 0.032(5) 0.031(5) 0.006(4) -0.001(4) 0.000(4)
C2 0.026(5) 0.037(5) 0.035(6) -0.001(4) 0.005(4) 0.000(4)
C3 0.064(8) 0.104(10) 0.063(9) -0.042(8) -0.011(6) 0.011(7)
C4 0.068(7) 0.044(6) 0.015(5) 0.010(4) -0.006(4) 0.004(5)
C5 0.068(7) 0.040(6) 0.023(5) 0.015(4) -0.002(5) -0.010(5)
C6 0.071(8) 0.100(10) 0.029(7) 0.002(6) 0.004(5) 0.022(7)
C7 0.067(7) 0.065(8) 0.048(7) -0.007(6) 0.001(6) -0.002(6)
C8 0.055(6) 0.038(5) 0.027(6) -0.011(4) -0.005(4) -0.007(4)
C9 0.039(5) 0.032(5) 0.042(6) 0.002(5) -0.014(5) -0.014(4)
C10 0.026(5) 0.064(7) 0.077(9) -0.008(6) -0.003(5) -0.002(5)
C11 0.051(6) 0.051(7) 0.054(7) 0.007(5) -0.013(5) 0.003(5)
C12 0.031(5) 0.051(6) 0.025(5) -0.002(4) 0.000(4) -0.003(4)
C13 0.032(5) 0.060(6) 0.036(6) -0.029(5) 0.000(4) -0.010(4)
C14 0.053(7) 0.067(7) 0.063(8) -0.016(6) 0.009(6) 0.007(5)
C15 0.055(7) 0.072(8) 0.077(9) -0.028(7) 0.036(6) -0.008(6)
C16 0.016(5) 0.074(8) 0.059(8) -0.014(6) 0.014(4) -0.017(5)
C17 0.042(6) 0.043(6) 0.045(7) -0.004(5) 0.017(5) -0.021(5)
C18 0.059(7) 0.066(8) 0.062(9) 0.021(6) 0.014(6) -0.014(6)
C19 0.092(9) 0.067(8) 0.023(6) 0.003(5) -0.018(5) -0.005(6)
C20 0.17(2) 0.44(4) 0.086(17) 0.07(2) 0.031(14) 0.14(2)
Cl1 0.0531(16) 0.0521(15) 0.0552(18) -0.0020(13) 0.0003(12) 0.0223(12)
Cl2 0.219(6) 0.111(4) 0.256(8) 0.058(5) -0.126(6) -0.036(4)
Cl3 0.097(3) 0.118(3) 0.087(3) -0.009(2) -0.020(2) 0.006(2)

loop_
_atom_type_symbol
_atom_type_description
_atom_type_scat_dispersion_real
_atom_type_scat_dispersion_imag
_atom_type_scat_source
C C 0.0033 0.0016 'International Tables Vol C Tables 4.2.6.8 and 6.1.1.4'
H H 0.0000 0.0000 'International Tables Vol C Tables 4.2.6.8 and 6.1.1.4'
B B 0.0013 0.0007 'International Tables Vol C Tables 4.2.6.8 and 6.1.1.4'
O O 0.0106 0.0060 'International Tables Vol C Tables 4.2.6.8 and 6.1.1.4'
S S 0.1246 0.1234 'International Tables Vol C Tables 4.2.6.8 and 6.1.1.4'
Cl Cl 0.1484 0.1585 'International Tables Vol C Tables 4.2.6.8 and 6.1.1.4'
Ir Ir -1.4442 7.9887 'International Tables Vol C Tables 4.2.6.8 and 6.1.1.4'

loop_
_geom_angle_atom_site_label_1
_geom_angle_atom_site_label_2
_geom_angle_atom_site_label_3
_geom_angle
C9 Ir1 C5 96.4(3)
C9 Ir1 C8 37.5(3)
C5 Ir1 C8 80.8(4)
C9 Ir1 C4 80.9(3)
C5 Ir1 C4 37.4(3)
C8 Ir1 C4 88.8(4)
C9 Ir1 O1 126.7(3)
C5 Ir1 O1 91.7(3)
C8 Ir1 O1 93.2(3)
C4 Ir1 O1 128.0(3)
C9 Ir1 S2 89.8(2)
C5 Ir1 S2 173.3(3)
C8 Ir1 S2 102.7(3)
C4 Ir1 S2 147.3(3)
O1 Ir1 S2 82.40(16)
C9 Ir1 S1 147.1(3)
C5 Ir1 S1 97.7(3)
C8 Ir1 S1 175.4(3)
C4 Ir1 S1 92.7(3)
O1 Ir1 S1 82.43(16)
S2 Ir1 S1 78.34(7)
C9 Ir1 Ir2 94.5(3)
C5 Ir1 Ir2 128.3(3)
C8 Ir1 Ir2 130.4(3)
C4 Ir1 Ir2 95.8(2)
O1 Ir1 Ir2 120.35(16)
S2 Ir1 Ir2 53.49(5)
S1 Ir1 Ir2 53.82(5)
C12 Ir2 C13 37.0(3)
C12 Ir2 C16 86.9(4)
C13 Ir2 C16 78.1(3)
C12 Ir2 C17 79.1(3)
C13 Ir2 C17 92.2(4)
C16 Ir2 C17 35.0(3)
C12 Ir2 S2 87.2(2)
C13 Ir2 S2 123.7(2)
C16 Ir2 S2 114.1(3)
C17 Ir2 S2 79.6(3)
C12 Ir2 S1 105.0(2)
C13 Ir2 S1 103.5(2)
C16 Ir2 S1 162.5(3)
C17 Ir2 S1 158.8(2)
S2 Ir2 S1 79.83(7)
C12 Ir2 Cl1 118.5(2)
C13 Ir2 Cl1 81.5(3)
C16 Ir2 Cl1 78.9(3)
C17 Ir2 Cl1 112.7(3)
S2 Ir2 Cl1 152.62(9)
S1 Ir2 Cl1 84.06(8)
C12 Ir2 Ir1 137.6(2)
C13 Ir2 Ir1 158.3(2)
C16 Ir2 Ir1 123.3(3)
C17 Ir2 Ir1 107.8(2)
S2 Ir2 Ir1 54.82(6)
S1 Ir2 Ir1 55.01(6)
Cl1 Ir2 Ir1 97.80(7)
C1 S1 Ir2 104.7(3)
C1 S1 Ir1 99.5(3)
Ir2 S1 Ir1 71.17(6)
C2 S2 Ir2 104.4(3)
C2 S2 Ir1 100.4(3)
Ir2 S2 Ir1 71.68(6)
C1 B4 H1 89(4)
C1 B4 B9 103.0(8)
H1 B4 B9 86(4)
C1 B4 B5 59.3(6)
H1 B4 B5 119(4)
B9 B4 B5 58.4(6)
C1 B4 B8 105.7(8)
H1 B4 B8 30(4)
B9 B4 B8 57.7(6)
B5 B4 B8 106.4(8)
C1 B4 H4 112.2
H1 B4 H4 122.5
B9 B4 H4 134.2
B5 B4 H4 117.4
B8 B4 H4 132.2
C1 B5 B9 100.3(8)
C1 B5 B6 60.2(6)
B9 B5 B6 107.7(8)
C1 B5 B10 103.3(8)
B9 B5 B10 61.0(7)
B6 B5 B10 59.3(6)
C1 B5 B4 54.5(6)
B9 B5 B4 59.6(7)
B6 B5 B4 106.9(8)
B10 B5 B4 108.1(9)
C1 B5 H5 127.4
B9 B5 H5 123.4
B6 B5 H5 121.0
B10 B5 H5 122.0
B4 B5 H5 122.8
O1 B6 C1 116.6(7)
O1 B6 B10 134.5(9)
C1 B6 B10 103.3(8)
O1 B6 C2 117.9(8)
C1 B6 C2 53.4(5)
B10 B6 C2 102.9(8)
O1 B6 B11 125.3(8)
C1 B6 B11 102.4(8)
B10 B6 B11 60.3(6)
C2 B6 B11 58.6(6)
O1 B6 B5 123.3(9)
C1 B6 B5 58.5(6)
B10 B6 B5 60.9(7)
C2 B6 B5 102.0(8)
B11 B6 B5 109.2(8)
H1 B7 C2 90(4)
H1 B7 B12 87(4)
C2 B7 B12 103.2(8)
H1 B7 B11 121(4)
C2 B7 B11 60.0(6)
B12 B7 B11 58.3(6)
H1 B7 B8 31(4)
C2 B7 B8 105.5(8)
B12 B7 B8 57.8(6)
B11 B7 B8 106.6(8)
H1 B7 H7 121.2
C2 B7 H7 111.9
B12 B7 H7 134.1
B11 B7 H7 116.8
B8 B7 H7 132.7
H1 B7 H1 0(10)
C2 B7 H1 90(4)
B12 B7 H1 87(4)
B11 B7 H1 121(4)
B8 B7 H1 31(4)
H7 B7 H1 121.2
B12 B8 B9 62.2(7)
B12 B8 B7 59.1(7)
B9 B8 B7 106.8(9)
B12 B8 B4 106.8(9)
B9 B8 B4 59.4(6)
B7 B8 B4 101.5(8)
B12 B8 H8 136.6
B9 B8 H8 136.4
B7 B8 H8 116.1
B4 B8 H8 116.0
B12 B8 H1 116(7)
B9 B8 H1 120(7)
B7 B8 H1 61(7)
B4 B8 H1 66(7)
H8 B8 H1 88.4
B8 B9 B5 113.7(8)
B8 B9 B4 63.0(7)
B5 B9 B4 62.0(6)
B8 B9 B10 109.8(8)
B5 B9 B10 60.2(7)
B4 B9 B10 109.3(8)
B8 B9 B12 58.8(7)
B5 B9 B12 107.4(8)
B4 B9 B12 106.9(8)
B10 B9 B12 59.3(6)
B8 B9 H9 118.7
B5 B9 H9 119.6
B4 B9 H9 120.5
B10 B9 H9 121.5
B12 B9 H9 124.1
B6 B10 B11 60.1(6)
B6 B10 B12 106.6(8)
B11 B10 B12 59.0(6)
B6 B10 B5 59.8(6)
B11 B10 B5 108.2(8)
B12 B10 B5 107.4(9)
B6 B10 B9 106.4(8)
B11 B10 B9 107.6(9)
B12 B10 B9 60.6(7)
B5 B10 B9 58.8(6)
B6 B10 H10 122.6
B11 B10 H10 121.7
B12 B10 H10 122.3
B5 B10 H10 121.9
B9 B10 H10 122.3
C2 B11 B12 99.9(8)
C2 B11 B6 60.4(6)
B12 B11 B6 107.7(8)
C2 B11 B10 103.7(8)
B12 B11 B10 61.0(6)
B6 B11 B10 59.6(6)
C2 B11 B7 54.3(6)
B12 B11 B7 59.6(6)
B6 B11 B7 107.1(8)
B10 B11 B7 108.4(8)
C2 B11 H11 127.6
B12 B11 H11 123.6
B6 B11 H11 120.8
B10 B11 H11 121.7
B7 B11 H11 122.7
B11 B12 B8 114.0(8)
B11 B12 B7 62.1(6)
B8 B12 B7 63.1(7)
B11 B12 B10 60.0(6)
B8 B12 B10 110.6(9)
B7 B12 B10 109.6(8)
B11 B12 B9 108.0(8)
B8 B12 B9 58.9(7)
B7 B12 B9 107.4(8)
B10 B12 B9 60.1(7)
B11 B12 H12 119.5
B8 B12 H12 118.4
B7 B12 H12 120.4
B10 B12 H12 121.0
B9 B12 H12 123.6
B6 O1 C3 116.2(7)
B6 O1 Ir1 109.4(5)
C3 O1 Ir1 127.6(5)
C2 C1 B4 112.7(7)
C2 C1 B5 112.5(7)
B4 C1 B5 66.2(6)
C2 C1 B6 63.6(6)
B4 C1 B6 117.7(7)
B5 C1 B6 61.3(6)
C2 C1 S1 112.9(5)
B4 C1 S1 122.9(6)
B5 C1 S1 121.9(6)
B6 C1 S1 112.3(6)
C1 C2 B7 113.9(7)
C1 C2 B11 112.0(7)
B7 C2 B11 65.8(7)
C1 C2 B6 63.0(6)
B7 C2 B6 117.3(7)
B11 C2 B6 60.9(6)
C1 C2 S2 113.3(5)
B7 C2 S2 123.6(7)
B11 C2 S2 120.1(6)
B6 C2 S2 110.6(6)
O1 C3 H3A 109.5
O1 C3 H3B 109.5
H3A C3 H3B 109.5
O1 C3 H3C 109.5
H3A C3 H3C 109.5
H3B C3 H3C 109.5
C5 C4 C11 124.4(9)
C5 C4 Ir1 70.9(5)
C11 C4 Ir1 113.9(6)
C5 C4 H4A 113.5
C11 C4 H4A 113.5
Ir1 C4 H4A 113.5
C4 C5 C6 123.4(9)
C4 C5 Ir1 71.6(5)
C6 C5 Ir1 111.2(7)
C4 C5 H5A 114.3
C6 C5 H5A 114.3
Ir1 C5 H5A 114.3
C5 C6 C7 114.1(9)
C5 C6 H6A 108.7
C7 C6 H6A 108.7
C5 C6 H6B 108.7
C7 C6 H6B 108.7
H6A C6 H6B 107.6
C8 C7 C6 112.8(9)
C8 C7 H7A 109.0
C6 C7 H7A 109.0
C8 C7 H7B 109.0
C6 C7 H7B 109.0
H7A C7 H7B 107.8
C9 C8 C7 123.5(9)
C9 C8 Ir1 71.0(5)
C7 C8 Ir1 113.9(6)
C9 C8 H8A 113.8
C7 C8 H8A 113.8
Ir1 C8 H8A 113.8
C8 C9 C10 124.5(9)
C8 C9 Ir1 71.4(5)
C10 C9 Ir1 110.2(6)
C8 C9 H9A 114.3
C10 C9 H9A 114.3
Ir1 C9 H9A 114.3
C9 C10 C11 114.9(8)
C9 C10 H10A 108.5
C11 C10 H10A 108.5
C9 C10 H10B 108.5
C11 C10 H10B 108.5
H10A C10 H10B 107.5
C4 C11 C10 111.8(7)
C4 C11 H11A 109.3
C10 C11 H11A 109.3
C4 C11 H11B 109.3
C10 C11 H11B 109.3
H11A C11 H11B 107.9
C13 C12 C19 124.9(9)
C13 C12 Ir2 73.4(5)
C19 C12 Ir2 115.4(6)
C13 C12 H12A 112.5
C19 C12 H12A 112.5
Ir2 C12 H12A 112.5
C12 C13 C14 124.0(9)
C12 C13 Ir2 69.7(5)
C14 C13 Ir2 112.8(6)
C12 C13 H13A 114.2
C14 C13 H13A 114.2
Ir2 C13 H13A 114.2
C13 C14 C15 114.8(8)
C13 C14 H14A 108.6
C15 C14 H14A 108.6
C13 C14 H14B 108.6
C15 C14 H14B 108.6
H14A C14 H14B 107.5
C16 C15 C14 114.9(8)
C16 C15 H15A 108.5
C14 C15 H15A 108.5
C16 C15 H15B 108.5
C14 C15 H15B 108.5
H15A C15 H15B 107.5
C17 C16 C15 123.3(11)
C17 C16 Ir2 72.6(5)
C15 C16 Ir2 113.7(6)
C17 C16 H16A 113.5
C15 C16 H16A 113.5
Ir2 C16 H16A 113.5
C16 C17 C18 123.6(9)
C16 C17 Ir2 72.4(5)
C18 C17 Ir2 110.0(6)
C16 C17 H17A 114.4
C18 C17 H17A 114.4
Ir2 C17 H17A 114.4
C17 C18 C19 116.5(8)
C17 C18 H18A 108.2
C19 C18 H18A 108.2
C17 C18 H18B 108.2
C19 C18 H18B 108.2
H18A C18 H18B 107.3
C12 C19 C18 113.6(8)
C12 C19 H19A 108.8
C18 C19 H19A 108.8
C12 C19 H19B 108.8
C18 C19 H19B 108.8
H19A C19 H19B 107.7
Cl2 C20 Cl3 118.5(12)
Cl2 C20 H20A 107.7
Cl3 C20 H20A 107.7
Cl2 C20 H20B 107.7
Cl3 C20 H20B 107.7
H20A C20 H20B 107.1

loop_
_geom_bond_atom_site_label_1
_geom_bond_atom_site_label_2
_geom_bond_distance
Ir1 C9 2.155(8)
Ir1 C5 2.158(9)
Ir1 C8 2.160(8)
Ir1 C4 2.167(9)
Ir1 O1 2.323(6)
Ir1 S2 2.357(2)
Ir1 S1 2.370(2)
Ir1 Ir2 2.7379(8)
Ir2 C12 2.168(9)
Ir2 C13 2.216(8)
Ir2 C16 2.262(8)
Ir2 C17 2.265(8)
Ir2 S2 2.318(2)
Ir2 S1 2.335(2)
Ir2 Cl1 2.403(2)
S1 C1 1.806(8)
S2 C2 1.803(8)
B4 C1 1.620(13)
B4 H1 1.70(11)
B4 B9 1.778(15)
B4 B5 1.820(17)
B4 B8 1.841(17)
B4 H4 1.1000
B5 C1 1.710(14)
B5 B9 1.755(16)
B5 B6 1.761(15)
B5 B10 1.779(17)
B5 H5 1.1000
B6 O1 1.423(12)
B6 C1 1.742(14)
B6 B10 1.750(15)
B6 C2 1.751(14)
B6 B11 1.760(15)
B7 H1 1.61(11)
B7 C2 1.612(14)
B7 B12 1.768(15)
B7 B11 1.811(17)
B7 B8 1.838(17)
B7 H7 1.1000
B7 H1 1.61(11)
B8 B12 1.744(17)
B8 B9 1.746(18)
B8 H8 1.1000
B8 H1 0.94(11)
B9 B10 1.794(17)
B9 B12 1.803(16)
B9 H9 1.1000
B10 B11 1.763(15)
B10 B12 1.779(17)
B10 H10 1.1000
B11 C2 1.719(13)
B11 B12 1.744(15)
B11 H11 1.1000
B12 H12 1.1000
O1 C3 1.433(11)
C1 C2 1.570(11)
C3 H3A 0.9600
C3 H3B 0.9600
C3 H3C 0.9600
C4 C5 1.388(12)
C4 C11 1.519(12)
C4 H4A 0.9800
C5 C6 1.511(14)
C5 H5A 0.9800
C6 C7 1.522(15)
C6 H6A 0.9700
C6 H6B 0.9700
C7 C8 1.521(13)
C7 H7A 0.9700
C7 H7B 0.9700
C8 C9 1.389(12)
C8 H8A 0.9800
C9 C10 1.508(12)
C9 H9A 0.9800
C10 C11 1.528(13)
C10 H10A 0.9700
C10 H10B 0.9700
C11 H11A 0.9700
C11 H11B 0.9700
C12 C13 1.391(11)
C12 C19 1.516(13)
C12 H12A 0.9800
C13 C14 1.501(12)
C13 H13A 0.9800
C14 C15 1.520(13)
C14 H14A 0.9700
C14 H14B 0.9700
C15 C16 1.489(13)
C15 H15A 0.9700
C15 H15B 0.9700
C16 C17 1.362(13)
C16 H16A 0.9800
C17 C18 1.490(14)
C17 H17A 0.9800
C18 C19 1.526(13)
C18 H18A 0.9700
C18 H18B 0.9700
C19 H19A 0.9700
C19 H19B 0.9700
C20 Cl2 1.636(18)
C20 Cl3 1.73(2)
C20 H20A 0.9700
C20 H20B 0.9700
